data_2104983
loop_
_publ_author_name
'Cole, Jacqueline M.'
'Chan, Michael C. W.'
'Gibson, Vernon C.'
'Howard, Judith A. K.'

_publ_section_title
;
 Effects of the [OC~6~F~5~] moiety upon structural geometry: crystal
 structures of half-sandwich tantalum(V) aryloxide complexes from reaction
 of Cp*Ta(N^<i>t^</i>Bu)(CH~2~<i>R</i>)~2~ with pentafluorophenol
;
_journal_issue 5
_journal_name_full 'Acta Crystallographica Section B'
_journal_page_first 416
_journal_page_last 424
_journal_paper_doi 10.1107/S0108768111029259
_journal_volume 67
_journal_year 2011
_chemical_formula_structural Cp*.Ta.C(t-Bu)2.N(t-Bu)
_chemical_formula_sum 'C24 H46 N Ta'
_chemical_formula_weight 529.57
_chemical_name_systematic
;
 ?
;
_space_group_IT_number 14
_symmetry_cell_setting monoclinic
_symmetry_space_group_name_Hall '-P 2ybc'
_symmetry_space_group_name_H-M 'P 1 21/c 1'
_atom_sites_solution_hydrogens geom
_atom_sites_solution_primary direct
_atom_sites_solution_secondary difmap
_audit_creation_method SHELXL
_cell_angle_alpha 90.00
_cell_angle_beta 99.76(3)
_cell_angle_gamma 90.00
_cell_formula_units_Z 4
_cell_length_a 9.083(2)
_cell_length_b 16.216(3)
_cell_length_c 16.872(3)
_cell_measurement_reflns_used 32
_cell_measurement_temperature 150(2)
_cell_measurement_theta_max 12.47
_cell_measurement_theta_min 12.41
_cell_volume 2449.1(9)
_computing_cell_refinement 'Siemens XSCANS'
_computing_data_collection 'Siemens XSCANS'
_computing_data_reduction 'Siemens XSCANS'
_computing_molecular_graphics SHELXTL-PLUS
_computing_publication_material SHELXL-93
_computing_structure_refinement 'SHELXL-93 (Sheldrick, 1993)'
_computing_structure_solution 'SHELXS-86 (Sheldrick, 1990)'
_diffrn_ambient_temperature 150(2)
_diffrn_measured_fraction_theta_full 1
_diffrn_measured_fraction_theta_max 0.726
_diffrn_measurement_device 'Siemens P4'
_diffrn_measurement_method '2\t/\w scans'
_diffrn_radiation_monochromator graphite
_diffrn_radiation_source 'fine-focus sealed tube'
_diffrn_radiation_type MoK\a
_diffrn_radiation_wavelength 0.71073
_diffrn_reflns_av_R_equivalents 0.0300
_diffrn_reflns_av_sigmaI/netI 0.0602
_diffrn_reflns_limit_h_max 14
_diffrn_reflns_limit_h_min -1
_diffrn_reflns_limit_k_max 26
_diffrn_reflns_limit_k_min -1
_diffrn_reflns_limit_l_max 27
_diffrn_reflns_limit_l_min -85
_diffrn_reflns_number 13104
_diffrn_reflns_theta_full 25.35
_diffrn_reflns_theta_max 35.00
_diffrn_reflns_theta_min 2.28
_diffrn_standards_decay_% 0
_diffrn_standards_interval_count 97
_diffrn_standards_number 3
_exptl_absorpt_coefficient_mu 4.495
_exptl_absorpt_correction_T_max 0.365
_exptl_absorpt_correction_T_min 0.267
_exptl_absorpt_correction_type empirical
_exptl_crystal_colour yellow
_exptl_crystal_density_diffrn 1.436
_exptl_crystal_description cube
_exptl_crystal_F_000 1080
_exptl_crystal_size_max 0.26
_exptl_crystal_size_mid 0.24
_exptl_crystal_size_min 0.20
_refine_diff_density_max 1.095
_refine_diff_density_min -0.785
_refine_ls_extinction_method none
_refine_ls_goodness_of_fit_ref 1.029
_refine_ls_hydrogen_treatment mixed
_refine_ls_matrix_type full
_refine_ls_number_parameters 247
_refine_ls_number_reflns 10777
_refine_ls_number_restraints 0
_refine_ls_restrained_S_all 1.029
_refine_ls_R_factor_all 0.0695
_refine_ls_R_factor_gt 0.0382
_refine_ls_shift/su_max 0.001
_refine_ls_shift/su_mean 0.000
_refine_ls_structure_factor_coef Fsqd
_refine_ls_weighting_details 'calc w=1/[\s^2^(Fo^2^)+(0.0192P)^2^+0.0105P] where P=(Fo^2^+2Fc^2^)/3'
_refine_ls_weighting_scheme calc
_refine_ls_wR_factor_gt 0.0568
_refine_ls_wR_factor_ref 0.0636
_reflns_number_gt 7822
_reflns_number_total 10777
_reflns_threshold_expression >2sigma(I)
_cod_data_source_file zb5019.cif
_cod_data_source_block combined
_cod_original_cell_volume 2449.1(8)
_cod_original_sg_symbol_Hall -p_2ybc
_cod_original_sg_symbol_H-M P2(1)/c
_cod_database_code 2104983
_cod_database_fobs_code 2104983

loop_
_symmetry_equiv_pos_as_xyz
'x, y, z'
'-x, y+1/2, -z+1/2'
'-x, -y, -z'
'x, -y-1/2, z-1/2'

loop_
_atom_site_type_symbol
_atom_site_label
_atom_site_fract_x
_atom_site_fract_y
_atom_site_fract_z
_atom_site_U_iso_or_equiv
_atom_site_adp_type
_atom_site_calc_flag
_atom_site_refinement_flags
_atom_site_occupancy
_atom_site_symmetry_multiplicity
Ta Ta1 0.146374(13) 0.241189(6) 0.429226(7) 0.01498(3) Uani d . 1 1
N N1 0.3194(2) 0.24441(15) 0.49784(13) 0.0180(4) Uani d . 1 1
C C11 0.1719(4) 0.33799(19) 0.3413(2) 0.0216(6) Uani d . 1 1
H H11A 0.071(4) 0.353(2) 0.312(2) 0.026 Uiso d . 1 1
H H11B 0.210(4) 0.295(2) 0.307(2) 0.026 Uiso d . 1 1
C C16 0.1583(4) 0.12800(19) 0.3578(2) 0.0233(6) Uani d . 1 1
H H16A 0.098(4) 0.088(2) 0.372(2) 0.028 Uiso d . 1 1
H H16B 0.094(4) 0.146(2) 0.306(2) 0.028 Uiso d . 1 1
C C1 -0.1038(4) 0.17678(18) 0.4379(2) 0.0214(6) Uani d . 1 1
C C2 -0.1378(3) 0.24885(19) 0.39201(17) 0.0220(5) Uani d . 1 1
C C3 -0.0886(4) 0.31756(18) 0.4410(2) 0.0203(6) Uani d . 1 1
C C4 -0.0203(4) 0.28812(18) 0.51792(18) 0.0189(6) Uani d . 1 1
C C5 -0.0289(4) 0.20026(18) 0.5159(2) 0.0207(6) Uani d . 1 1
C C6 -0.1573(4) 0.0910(2) 0.4152(2) 0.0309(8) Uani d . 1 1
H H6A -0.2576 0.0844 0.4253 0.046 Uiso calc R 1 1
H H6B -0.0932 0.0518 0.4467 0.046 Uiso calc R 1 1
H H6C -0.1554 0.0819 0.3591 0.046 Uiso calc R 1 1
C C7 -0.2176(4) 0.2526(2) 0.30631(19) 0.0324(7) Uani d . 1 1
H H7A -0.3234 0.2553 0.3055 0.049 Uiso calc R 1 1
H H7B -0.1944 0.2042 0.2781 0.049 Uiso calc R 1 1
H H7C -0.1859 0.3007 0.2807 0.049 Uiso calc R 1 1
C C8 -0.1257(4) 0.40565(19) 0.4198(2) 0.0286(7) Uani d . 1 1
H H8A -0.2237 0.4181 0.4307 0.043 Uiso calc R 1 1
H H8B -0.1234 0.4143 0.3638 0.043 Uiso calc R 1 1
H H8C -0.0539 0.4410 0.4515 0.043 Uiso calc R 1 1
C C9 0.0322(4) 0.3397(2) 0.5906(2) 0.0296(8) Uani d . 1 1
H H9A -0.0506 0.3517 0.6174 0.044 Uiso calc R 1 1
H H9B 0.0733 0.3904 0.5746 0.044 Uiso calc R 1 1
H H9C 0.1074 0.3103 0.6265 0.044 Uiso calc R 1 1
C C10 0.0123(4) 0.1426(2) 0.5862(2) 0.0284(7) Uani d . 1 1
H H10A -0.0726 0.1346 0.6123 0.043 Uiso calc R 1 1
H H10B 0.0928 0.1660 0.6237 0.043 Uiso calc R 1 1
H H10C 0.0431 0.0905 0.5675 0.043 Uiso calc R 1 1
C C12 0.2765(4) 0.41433(19) 0.3516(2) 0.0220(6) Uani d . 1 1
C C13 0.4401(4) 0.3875(2) 0.3630(2) 0.0289(7) Uani d . 1 1
H H13A 0.5032 0.4353 0.3693 0.043 Uiso calc R 1 1
H H13B 0.4572 0.3567 0.3168 0.043 Uiso calc R 1 1
H H13C 0.4625 0.3535 0.4101 0.043 Uiso calc R 1 1
C C14 0.2440(5) 0.4678(2) 0.2756(2) 0.0351(9) Uani d . 1 1
H H14A 0.3085 0.5151 0.2817 0.053 Uiso calc R 1 1
H H14B 0.1418 0.4856 0.2674 0.053 Uiso calc R 1 1
H H14C 0.2615 0.4361 0.2300 0.053 Uiso calc R 1 1
C C15 0.2503(4) 0.4662(2) 0.4235(2) 0.0307(7) Uani d . 1 1
H H15A 0.3159 0.5130 0.4289 0.046 Uiso calc R 1 1
H H15B 0.2701 0.4334 0.4715 0.046 Uiso calc R 1 1
H H15C 0.1485 0.4847 0.4153 0.046 Uiso calc R 1 1
C C17 0.3004(4) 0.08473(18) 0.3418(2) 0.0210(6) Uani d . 1 1
C C18 0.3708(5) 0.0383(2) 0.4175(2) 0.0331(8) Uani d . 1 1
H H18A 0.3968 0.0767 0.4609 0.050 Uiso calc R 1 1
H H18B 0.4591 0.0103 0.4077 0.050 Uiso calc R 1 1
H H18C 0.3008 -0.0013 0.4314 0.050 Uiso calc R 1 1
C C19 0.2602(5) 0.0218(2) 0.2731(2) 0.0329(8) Uani d . 1 1
H H19A 0.3493 -0.0052 0.2633 0.049 Uiso calc R 1 1
H H19B 0.2138 0.0499 0.2252 0.049 Uiso calc R 1 1
H H19C 0.1923 -0.0184 0.2881 0.049 Uiso calc R 1 1
C C20 0.4124(4) 0.1464(2) 0.3179(2) 0.0311(7) Uani d . 1 1
H H20A 0.4386 0.1860 0.3602 0.047 Uiso calc R 1 1
H H20B 0.3684 0.1743 0.2694 0.047 Uiso calc R 1 1
H H20C 0.5005 0.1176 0.3090 0.047 Uiso calc R 1 1
C C21 0.4452(3) 0.2476(2) 0.56384(16) 0.0228(6) Uani d . 1 1
C C22 0.5898(4) 0.2210(2) 0.5342(2) 0.0321(8) Uani d . 1 1
H H22A 0.6089 0.2577 0.4925 0.048 Uiso calc R 1 1
H H22B 0.5784 0.1658 0.5135 0.048 Uiso calc R 1 1
H H22D 0.6720 0.2229 0.5782 0.048 Uiso calc R 1 1
C C23 0.4173(4) 0.1880(2) 0.6303(2) 0.0302(7) Uani d . 1 1
H H23A 0.3276 0.2036 0.6494 0.045 Uiso calc R 1 1
H H23D 0.5002 0.1900 0.6739 0.045 Uiso calc R 1 1
H H23B 0.4068 0.1329 0.6092 0.045 Uiso calc R 1 1
C C24 0.4657(4) 0.3353(2) 0.5971(2) 0.0316(7) Uani d . 1 1
H H24D 0.3764 0.3525 0.6157 0.047 Uiso calc R 1 1
H H24A 0.4855 0.3719 0.5555 0.047 Uiso calc R 1 1
H H24B 0.5481 0.3365 0.6410 0.047 Uiso calc R 1 1

loop_
_atom_site_aniso_label
_atom_site_aniso_U_11
_atom_site_aniso_U_22
_atom_site_aniso_U_33
_atom_site_aniso_U_12
_atom_site_aniso_U_13
_atom_site_aniso_U_23
Ta1 0.01440(4) 0.01465(4) 0.01567(4) 0.00049(5) 0.00195(3) -0.00093(5)
N1 0.0168(9) 0.0187(11) 0.0187(10) 0.0002(9) 0.0036(8) 0.0004(9)
C11 0.0217(15) 0.0211(13) 0.0217(15) -0.0010(11) 0.0028(12) -0.0004(11)
C16 0.0198(15) 0.0210(14) 0.0287(17) 0.0013(12) 0.0029(13) -0.0055(12)
C1 0.0183(15) 0.0195(13) 0.0270(17) -0.0012(11) 0.0052(13) -0.0040(11)
C2 0.0133(10) 0.0275(15) 0.0241(12) 0.0004(12) 0.0006(9) -0.0012(12)
C3 0.0141(14) 0.0198(13) 0.0275(17) 0.0042(10) 0.0049(12) 0.0004(11)
C4 0.0170(14) 0.0198(12) 0.0200(14) 0.0026(10) 0.0032(12) -0.0012(10)
C5 0.0190(15) 0.0185(13) 0.0253(16) 0.0005(11) 0.0057(13) 0.0037(11)
C6 0.0269(18) 0.0226(15) 0.044(2) -0.0059(13) 0.0093(16) -0.0097(14)
C7 0.0228(14) 0.048(2) 0.0244(13) -0.0024(17) -0.0025(11) 0.0005(16)
C8 0.0250(18) 0.0227(15) 0.038(2) 0.0058(13) 0.0061(15) 0.0035(13)
C9 0.0306(19) 0.0294(17) 0.0294(19) 0.0046(14) 0.0068(15) -0.0090(13)
C10 0.0270(18) 0.0296(16) 0.0288(18) -0.0011(13) 0.0053(15) 0.0105(13)
C12 0.0223(16) 0.0224(14) 0.0220(15) -0.0009(11) 0.0059(13) 0.0031(11)
C13 0.0238(16) 0.0319(17) 0.0315(18) -0.0019(13) 0.0059(14) 0.0021(14)
C14 0.039(2) 0.0292(17) 0.038(2) -0.0023(15) 0.0080(19) 0.0114(15)
C15 0.0328(19) 0.0270(16) 0.0335(19) -0.0060(14) 0.0092(16) -0.0043(13)
C17 0.0243(16) 0.0187(13) 0.0205(15) 0.0030(11) 0.0054(13) -0.0007(10)
C18 0.041(2) 0.0264(16) 0.0306(18) 0.0079(15) 0.0021(16) 0.0043(13)
C19 0.040(2) 0.0284(17) 0.030(2) 0.0045(15) 0.0049(17) -0.0098(14)
C20 0.0330(19) 0.0306(17) 0.0326(19) 0.0000(15) 0.0136(16) -0.0022(14)
C21 0.0195(12) 0.0315(16) 0.0170(11) -0.0033(13) 0.0016(9) -0.0002(12)
C22 0.0194(14) 0.046(2) 0.0295(16) 0.0045(14) 0.0002(13) 0.0028(15)
C23 0.0282(17) 0.0379(18) 0.0227(15) -0.0009(15) -0.0010(14) 0.0053(13)
C24 0.0289(18) 0.0355(18) 0.0278(17) -0.0079(15) -0.0025(15) -0.0038(14)

loop_
_atom_type_symbol
_atom_type_description
_atom_type_scat_dispersion_real
_atom_type_scat_dispersion_imag
_atom_type_scat_source
C C .0033 .0016 'International Tables Vol C Tables 4.2.6.8 and 6.1.1.4'
H H .0000 .0000 'International Tables Vol C Tables 4.2.6.8 and 6.1.1.4'
N N .0061 .0033 'International Tables Vol C Tables 4.2.6.8 and 6.1.1.4'
Ta Ta -.7052 6.5227 'International Tables Vol C Tables 4.2.6.8 and 6.1.1.4'

loop_
_geom_angle_atom_site_label_1
_geom_angle_atom_site_label_2
_geom_angle_atom_site_label_3
_geom_angle
N1 Ta1 C11 103.55(12)
N1 Ta1 C16 104.98(12)
C11 Ta1 C16 101.82(13)
N1 Ta1 H11B 103.4(9)
C11 Ta1 H11B 24.7(9)
C16 Ta1 H11B 78.0(9)
N1 Ta1 C4 99.41(10)
C11 Ta1 C4 109.91(11)
C16 Ta1 C4 133.72(12)
H11B Ta1 C4 133.1(9)
N1 Ta1 C5 102.24(11)
C11 Ta1 C5 139.10(12)
C16 Ta1 C5 101.48(12)
H11B Ta1 C5 153.5(9)
C4 Ta1 C5 34.20(9)
N1 Ta1 C3 126.98(11)
C11 Ta1 C3 83.64(12)
C16 Ta1 C3 125.15(12)
H11B Ta1 C3 102.8(9)
C4 Ta1 C3 33.49(10)
C5 Ta1 C3 55.47(10)
N1 Ta1 C1 132.46(11)
C11 Ta1 C1 122.18(12)
C16 Ta1 C1 79.38(11)
H11B Ta1 C1 123.4(9)
C4 Ta1 C1 55.43(10)
C5 Ta1 C1 33.40(11)
C3 Ta1 C1 54.07(10)
N1 Ta1 C2 153.98(9)
C11 Ta1 C2 90.99(11)
C16 Ta1 C2 92.72(11)
H11B Ta1 C2 98.7(9)
C4 Ta1 C2 54.95(10)
C5 Ta1 C2 54.77(10)
C3 Ta1 C2 32.45(10)
C1 Ta1 C2 32.13(10)
N1 Ta1 H16B 124.2(9)
C11 Ta1 H16B 84.7(8)
C16 Ta1 H16B 22.8(9)
H11B Ta1 H16B 63.9(12)
C4 Ta1 H16B 129.8(9)
C5 Ta1 H16B 105.9(9)
C3 Ta1 H16B 108.6(9)
C1 Ta1 H16B 75.8(9)
C2 Ta1 H16B 77.9(9)
C21 N1 Ta1 170.68(19)
C12 C11 Ta1 128.8(2)
C12 C11 H11A 111(2)
Ta1 C11 H11A 108(2)
C12 C11 H11B 110(2)
Ta1 C11 H11B 89(2)
H11A C11 H11B 105(3)
C17 C16 Ta1 126.7(2)
C17 C16 H16A 107(2)
Ta1 C16 H16A 111(2)
C17 C16 H16B 111(2)
Ta1 C16 H16B 99(2)
H16A C16 H16B 99(3)
C2 C1 C5 108.1(3)
C2 C1 C6 126.8(3)
C5 C1 C6 124.4(3)
C2 C1 Ta1 74.98(17)
C5 C1 Ta1 69.50(18)
C6 C1 Ta1 128.6(2)
C1 C2 C3 108.4(2)
C1 C2 C7 126.0(3)
C3 C2 C7 125.7(3)
C1 C2 Ta1 72.89(18)
C3 C2 Ta1 71.83(17)
C7 C2 Ta1 122.70(19)
C2 C3 C4 108.3(3)
C2 C3 C8 125.2(3)
C4 C3 C8 125.7(3)
C2 C3 Ta1 75.72(16)
C4 C3 Ta1 70.19(17)
C8 C3 Ta1 127.9(2)
C3 C4 C5 107.4(3)
C3 C4 C9 126.2(3)
C5 C4 C9 126.0(3)
C3 C4 Ta1 76.32(18)
C5 C4 Ta1 73.06(19)
C9 C4 Ta1 122.5(2)
C1 C5 C4 107.7(3)
C1 C5 C10 125.2(3)
C4 C5 C10 126.5(3)
C1 C5 Ta1 77.10(19)
C4 C5 Ta1 72.7(2)
C10 C5 Ta1 122.9(2)
C1 C6 H6A 109.5
C1 C6 H6B 109.5
H6A C6 H6B 109.5
C1 C6 H6C 109.5
H6A C6 H6C 109.5
H6B C6 H6C 109.5
C2 C7 H7A 109.5
C2 C7 H7B 109.5
H7A C7 H7B 109.5
C2 C7 H7C 109.5
H7A C7 H7C 109.5
H7B C7 H7C 109.5
C3 C8 H8A 109.5
C3 C8 H8B 109.5
H8A C8 H8B 109.5
C3 C8 H8C 109.5
H8A C8 H8C 109.5
H8B C8 H8C 109.5
C4 C9 H9A 109.5
C4 C9 H9B 109.5
H9A C9 H9B 109.5
C4 C9 H9C 109.5
H9A C9 H9C 109.5
H9B C9 H9C 109.5
C5 C10 H10A 109.5
C5 C10 H10B 109.5
H10A C10 H10B 109.5
C5 C10 H10C 109.5
H10A C10 H10C 109.5
H10B C10 H10C 109.5
C13 C12 C15 109.6(3)
C13 C12 C14 108.1(3)
C15 C12 C14 108.6(3)
C13 C12 C11 110.5(3)
C15 C12 C11 110.7(3)
C14 C12 C11 109.3(3)
C12 C13 H13A 109.5
C12 C13 H13B 109.5
H13A C13 H13B 109.5
C12 C13 H13C 109.5
H13A C13 H13C 109.5
H13B C13 H13C 109.5
C12 C14 H14A 109.5
C12 C14 H14B 109.5
H14A C14 H14B 109.5
C12 C14 H14C 109.5
H14A C14 H14C 109.5
H14B C14 H14C 109.5
C12 C15 H15A 109.5
C12 C15 H15B 109.5
H15A C15 H15B 109.5
C12 C15 H15C 109.5
H15A C15 H15C 109.5
H15B C15 H15C 109.5
C18 C17 C20 109.9(3)
C18 C17 C16 108.9(3)
C20 C17 C16 111.4(3)
C18 C17 C19 108.4(3)
C20 C17 C19 108.6(3)
C16 C17 C19 109.7(3)
C17 C18 H18A 109.5
C17 C18 H18B 109.5
H18A C18 H18B 109.5
C17 C18 H18C 109.5
H18A C18 H18C 109.5
H18B C18 H18C 109.5
C17 C19 H19A 109.5
C17 C19 H19B 109.5
H19A C19 H19B 109.5
C17 C19 H19C 109.5
H19A C19 H19C 109.5
H19B C19 H19C 109.5
C17 C20 H20A 109.5
C17 C20 H20B 109.5
H20A C20 H20B 109.5
C17 C20 H20C 109.5
H20A C20 H20C 109.5
H20B C20 H20C 109.5
N1 C21 C24 110.2(3)
N1 C21 C23 109.3(2)
C24 C21 C23 110.1(3)
N1 C21 C22 110.1(2)
C24 C21 C22 108.8(3)
C23 C21 C22 108.4(3)
C21 C22 H22A 109.5
C21 C22 H22B 109.5
H22A C22 H22B 109.5
C21 C22 H22D 109.5
H22A C22 H22D 109.5
H22B C22 H22D 109.5
C21 C23 H23A 109.5
C21 C23 H23D 109.5
H23A C23 H23D 109.5
C21 C23 H23B 109.5
H23A C23 H23B 109.5
H23D C23 H23B 109.5
C21 C24 H24D 109.5
C21 C24 H24A 109.5
H24D C24 H24A 109.5
C21 C24 H24B 109.5
H24D C24 H24B 109.5
H24A C24 H24B 109.5

loop_
_geom_bond_atom_site_label_1
_geom_bond_atom_site_label_2
_geom_bond_distance
Ta1 N1 1.788(2)
Ta1 C11 2.199(3)
Ta1 C16 2.208(3)
Ta1 H11B 2.40(3)
Ta1 C4 2.425(3)
Ta1 C5 2.429(3)
Ta1 C3 2.504(3)
Ta1 C1 2.527(3)
Ta1 C2 2.554(3)
Ta1 H16B 2.57(4)
N1 C21 1.455(3)
C11 C12 1.552(4)
C11 H11A 0.99(4)
C11 H11B 1.01(4)
C16 C17 1.533(5)
C16 H16A 0.91(4)
C16 H16B 1.01(4)
C1 C2 1.407(4)
C1 C5 1.427(5)
C1 C6 1.502(4)
C2 C3 1.414(4)
C2 C7 1.505(4)
C3 C4 1.422(4)
C3 C8 1.497(4)
C4 C5 1.427(4)
C4 C9 1.495(4)
C5 C10 1.508(4)
C6 H6A 0.9600
C6 H6B 0.9600
C6 H6C 0.9600
C7 H7A 0.9600
C7 H7B 0.9600
C7 H7C 0.9600
C8 H8A 0.9600
C8 H8B 0.9600
C8 H8C 0.9600
C9 H9A 0.9600
C9 H9B 0.9600
C9 H9C 0.9600
C10 H10A 0.9600
C10 H10B 0.9600
C10 H10C 0.9600
C12 C13 1.529(5)
C12 C15 1.527(5)
C12 C14 1.534(5)
C13 H13A 0.9600
C13 H13B 0.9600
C13 H13C 0.9600
C14 H14A 0.9600
C14 H14B 0.9600
C14 H14C 0.9600
C15 H15A 0.9600
C15 H15B 0.9600
C15 H15C 0.9600
C17 C18 1.526(5)
C17 C20 1.529(5)
C17 C19 1.541(5)
C18 H18A 0.9600
C18 H18B 0.9600
C18 H18C 0.9600
C19 H19A 0.9600
C19 H19B 0.9600
C19 H19C 0.9600
C20 H20A 0.9600
C20 H20B 0.9600
C20 H20C 0.9600
C21 C24 1.528(4)
C21 C23 1.534(4)
C21 C22 1.544(4)
C22 H22A 0.9600
C22 H22B 0.9600
C22 H22D 0.9600
C23 H23A 0.9600
C23 H23D 0.9600
C23 H23B 0.9600
C24 H24D 0.9600
C24 H24A 0.9600
C24 H24B 0.9600
